data_4311411
loop_
_publ_author_name
'Lydia Karmazin'
'Marinella Mazzanti'
'Jean-Philippe Bezombes'
'Christelle Gateau'
'Jacques P\'ecaut'

_publ_section_title
;
 Comparative Structural Studies of Iodide Complexes of Uranium(III) and
 Lanthanide(III) with Hexadentate Tetrapodal Neutral N-Donor Ligands
;
_journal_name_full 'Inorganic Chemistry'
_journal_page_first 5147
_journal_page_last 5158
_journal_paper_doi 10.1021/ic049538m
_journal_volume 43
_journal_year 2004
_chemical_formula_sum 'C23 H26 N10'
_chemical_formula_weight 442.54
_chemical_name_systematic
; 
 ? 
;
_space_group_IT_number 2
_symmetry_cell_setting triclinic
_symmetry_space_group_name_Hall '-P 1'
_symmetry_space_group_name_H-M 'P -1'
_atom_sites_solution_hydrogens geom
_atom_sites_solution_primary direct
_atom_sites_solution_secondary difmap
_audit_creation_method SHELXL-97
_cell_angle_alpha 99.9730(10)
_cell_angle_beta 98.9520(10)
_cell_angle_gamma 91.9100(10)
_cell_formula_units_Z 4
_cell_length_a 9.3452(7)
_cell_length_b 12.7195(9)
_cell_length_c 19.6942(14)
_cell_measurement_temperature 193(2)
_cell_volume 2273.1(3)
_computing_structure_refinement 'SHELXL-97 (Sheldrick, 1997)'
_computing_structure_solution 'SHELXS-97 (Sheldrick, 1990)'
_diffrn_ambient_temperature 193(2)
_diffrn_measured_fraction_theta_full 0.861
_diffrn_measured_fraction_theta_max 0.861
_diffrn_radiation_monochromator graphite
_diffrn_radiation_source 'fine-focus sealed tube'
_diffrn_radiation_type MoK\a
_diffrn_radiation_wavelength 0.71073
_diffrn_reflns_av_R_equivalents 0.0380
_diffrn_reflns_av_sigmaI/netI 0.0681
_diffrn_reflns_limit_h_max 12
_diffrn_reflns_limit_h_min -10
_diffrn_reflns_limit_k_max 15
_diffrn_reflns_limit_k_min -17
_diffrn_reflns_limit_l_max 26
_diffrn_reflns_limit_l_min -26
_diffrn_reflns_number 14727
_diffrn_reflns_theta_full 28.94
_diffrn_reflns_theta_max 28.94
_diffrn_reflns_theta_min 2.10
_exptl_absorpt_coefficient_mu 0.084
_exptl_crystal_density_diffrn 1.293
_exptl_crystal_density_method 'not measured'
_exptl_crystal_F_000 936
_exptl_crystal_size_max 0.5
_exptl_crystal_size_mid 0.5
_exptl_crystal_size_min 0.5
_refine_diff_density_max 0.418
_refine_diff_density_min -0.276
_refine_diff_density_rms 0.053
_refine_ls_extinction_method none
_refine_ls_goodness_of_fit_ref 0.973
_refine_ls_hydrogen_treatment mixed
_refine_ls_matrix_type full
_refine_ls_number_parameters 595
_refine_ls_number_reflns 10343
_refine_ls_number_restraints 0
_refine_ls_restrained_S_all 0.973
_refine_ls_R_factor_all 0.1038
_refine_ls_R_factor_gt 0.0588
_refine_ls_shift/su_max 0.001
_refine_ls_shift/su_mean 0.000
_refine_ls_structure_factor_coef Fsqd
_refine_ls_weighting_details 'calc w=1/[\s^2^(Fo^2^)+(0.0863P)^2^+0.0000P] where P=(Fo^2^+2Fc^2^)/3'
_refine_ls_weighting_scheme calc
_refine_ls_wR_factor_gt 0.1479
_refine_ls_wR_factor_ref 0.1615
_reflns_number_gt 5767
_reflns_number_total 10343
_reflns_threshold_expression >2sigma(I)
_cod_data_source_file ic049538msi20040408_103455_01.cif
_cod_data_source_block struc_tpztn,(1)
_cod_database_code 4311411

loop_
_symmetry_equiv_pos_as_xyz
'x, y, z'
'-x, -y, -z'

loop_
_atom_site_label
_atom_site_type_symbol
_atom_site_fract_x
_atom_site_fract_y
_atom_site_fract_z
_atom_site_U_iso_or_equiv
_atom_site_adp_type
_atom_site_occupancy
_atom_site_symmetry_multiplicity
_atom_site_calc_flag
_atom_site_refinement_flags
_atom_site_disorder_assembly
_atom_site_disorder_group
N1 N 0.51587(18) 0.45506(12) 0.35027(7) 0.0449(4) Uani 1 1 d . . .
N2 N 0.40600(15) 0.65590(11) 0.18846(7) 0.0326(3) Uani 1 1 d . . .
N3 N 0.7680(3) 0.56544(19) 0.49955(10) 0.0844(7) Uani 1 1 d . . .
N4 N 0.4750(2) 0.18032(14) 0.32697(9) 0.0530(5) Uani 1 1 d . . .
N5 N 0.29655(18) 0.92251(12) 0.16522(9) 0.0472(4) Uani 1 1 d . . .
N6 N 0.25491(17) 0.40393(12) 0.13685(8) 0.0419(4) Uani 1 1 d . . .
N7 N 0.9512(3) 0.5903(3) 0.40474(19) 0.1264(11) Uani 1 1 d . . .
N8 N 0.60354(19) 0.17180(14) 0.20742(9) 0.0531(5) Uani 1 1 d . . .
N9 N 0.44503(18) 0.87849(13) 0.05160(8) 0.0437(4) Uani 1 1 d . . .
N10 N 0.41740(19) 0.37597(13) 0.02773(8) 0.0502(4) Uani 1 1 d . . .
C1 C 0.6092(2) 0.43685(17) 0.41419(10) 0.0540(6) Uani 1 1 d . . .
H1A H 0.6409 0.3628 0.4065 0.065 Uiso 1 1 calc R . .
H1B H 0.5522 0.4443 0.4529 0.065 Uiso 1 1 calc R . .
C2 C 0.7400(3) 0.51320(17) 0.43474(10) 0.0531(6) Uani 1 1 d . . .
C3 C 0.8311(3) 0.5270(2) 0.38793(15) 0.0810(8) Uani 1 1 d . . .
H3 H 0.8065 0.4891 0.3413 0.097 Uiso 1 1 calc R . .
C4 C 0.9823(4) 0.6393(3) 0.4701(3) 0.1315(18) Uani 1 1 d . . .
H4 H 1.0695 0.6831 0.4856 0.158 Uiso 1 1 calc R . .
C5 C 0.8905(5) 0.6277(3) 0.5154(2) 0.1186(13) Uani 1 1 d . . .
H5 H 0.9151 0.6667 0.5617 0.142 Uiso 1 1 calc R . .
C6 C 0.4102(2) 0.36349(16) 0.32350(10) 0.0492(5) Uani 1 1 d . . .
H6A H 0.3372 0.3817 0.2859 0.059 Uiso 1 1 calc R . .
H6B H 0.3590 0.3490 0.3616 0.059 Uiso 1 1 calc R . .
C7 C 0.4805(2) 0.26458(15) 0.29541(9) 0.0416(5) Uani 1 1 d . . .
C8 C 0.5482(2) 0.25960(16) 0.23724(10) 0.0471(5) Uani 1 1 d . . .
H8 H 0.5555 0.3224 0.2176 0.056 Uiso 1 1 calc R . .
C9 C 0.5941(2) 0.08782(17) 0.23830(12) 0.0549(6) Uani 1 1 d . . .
H9 H 0.6293 0.0222 0.2185 0.066 Uiso 1 1 calc R . .
C10 C 0.5348(3) 0.09340(17) 0.29815(12) 0.0586(6) Uani 1 1 d . . .
H10 H 0.5363 0.0325 0.3201 0.070 Uiso 1 1 calc R . .
C11 C 0.3784(2) 0.76778(14) 0.21109(9) 0.0371(4) Uani 1 1 d . . .
H11A H 0.4563 0.7998 0.2500 0.045 Uiso 1 1 calc R . .
H11B H 0.2856 0.7707 0.2294 0.045 Uiso 1 1 calc R . .
C12 C 0.37091(19) 0.83436(13) 0.15459(9) 0.0333(4) Uani 1 1 d . . .
C13 C 0.4413(2) 0.81237(14) 0.09719(9) 0.0375(4) Uani 1 1 d . . .
H13 H 0.4889 0.7475 0.0900 0.045 Uiso 1 1 calc R . .
C14 C 0.3746(2) 0.96733(16) 0.06377(10) 0.0470(5) Uani 1 1 d . . .
H14 H 0.3762 1.0179 0.0336 0.056 Uiso 1 1 calc R . .
C15 C 0.2996(2) 0.98766(16) 0.11907(11) 0.0545(6) Uani 1 1 d . . .
H15 H 0.2478 1.0508 0.1246 0.065 Uiso 1 1 calc R . .
C16 C 0.27488(19) 0.59762(14) 0.14583(9) 0.0347(4) Uani 1 1 d . . .
H16A H 0.2364 0.6377 0.1088 0.042 Uiso 1 1 calc R . .
H16B H 0.1997 0.5928 0.1756 0.042 Uiso 1 1 calc R . .
C17 C 0.30552(19) 0.48715(14) 0.11275(9) 0.0337(4) Uani 1 1 d . . .
C18 C 0.3846(2) 0.47212(15) 0.05816(9) 0.0437(5) Uani 1 1 d . . .
H18 H 0.4170 0.5332 0.0417 0.052 Uiso 1 1 calc R . .
C19 C 0.3678(2) 0.29332(16) 0.05247(10) 0.0459(5) Uani 1 1 d . . .
H19 H 0.3886 0.2230 0.0328 0.055 Uiso 1 1 calc R . .
C20 C 0.2871(2) 0.30723(15) 0.10585(10) 0.0474(5) Uani 1 1 d . . .
H20 H 0.2528 0.2458 0.1213 0.057 Uiso 1 1 calc R . .
C21 C 0.4425(2) 0.55492(16) 0.36511(9) 0.0486(5) Uani 1 1 d . . .
H21A H 0.5153 0.6121 0.3908 0.058 Uiso 1 1 calc R . .
H21B H 0.3711 0.5450 0.3961 0.058 Uiso 1 1 calc R . .
C22 C 0.3645(2) 0.59128(16) 0.30028(9) 0.0419(5) Uani 1 1 d . . .
H22A H 0.3218 0.6603 0.3145 0.050 Uiso 1 1 calc R . .
H22B H 0.2840 0.5382 0.2775 0.050 Uiso 1 1 calc R . .
C23 C 0.46499(19) 0.60485(15) 0.24749(9) 0.0354(4) Uani 1 1 d . . .
H23A H 0.5537 0.6475 0.2730 0.042 Uiso 1 1 calc R . .
H23B H 0.4948 0.5332 0.2283 0.042 Uiso 1 1 calc R . .
N31 N 0.03318(19) 0.95590(13) 0.35822(8) 0.0482(4) Uani 1 1 d . . .
N32 N -0.08830(15) 0.67311(11) 0.18964(7) 0.0336(3) Uani 1 1 d . . .
C33 C 0.3508(3) 0.9138(2) 0.38018(11) 0.0631(6) Uani 1 1 d . . .
H33 H 0.3185 0.9315 0.3356 0.076 Uiso 1 1 calc R . .
N34 N -0.0683(2) 1.21416(15) 0.31912(10) 0.0689(6) Uani 1 1 d . . .
N35 N -0.22647(18) 0.39327(12) 0.15157(8) 0.0441(4) Uani 1 1 d . . .
N36 N -0.21615(18) 0.90472(13) 0.14756(8) 0.0450(4) Uani 1 1 d . . .
C35 C 0.4250(5) 0.8595(2) 0.50194(15) 0.1005(12) Uani 1 1 d . . .
H35 H 0.4529 0.8352 0.5448 0.121 Uiso 1 1 calc R . .
N38 N 0.1174(2) 1.16961(15) 0.22121(10) 0.0574(5) Uani 1 1 d . . .
N39 N -0.09432(17) 0.39390(13) 0.03398(8) 0.0417(4) Uani 1 1 d . . .
N40 N -0.0402(2) 0.88657(14) 0.04383(9) 0.0543(5) Uani 1 1 d . . .
C31 C 0.1362(3) 1.00715(19) 0.41949(11) 0.0626(7) Uani 1 1 d . . .
H31A H 0.0874 1.0166 0.4611 0.075 Uiso 1 1 calc R . .
H31B H 0.1690 1.0788 0.4127 0.075 Uiso 1 1 calc R . .
C32 C 0.2661(3) 0.94139(18) 0.43187(10) 0.0595(6) Uani 1 1 d . . .
N33 N 0.3009(3) 0.9140(2) 0.49381(10) 0.0896(8) Uani 1 1 d . . .
C34 C 0.5109(4) 0.8383(2) 0.45104(15) 0.0922(10) Uani 1 1 d . . .
H34 H 0.5988 0.8043 0.4607 0.111 Uiso 1 1 calc R . .
N37 N 0.4731(3) 0.86471(18) 0.38853(11) 0.0810(7) Uani 1 1 d . . .
C36 C -0.0746(3) 1.03291(18) 0.34005(12) 0.0615(6) Uani 1 1 d . . .
H36A H -0.1088 1.0675 0.3831 0.074 Uiso 1 1 calc R . .
H36B H -0.1592 0.9936 0.3082 0.074 Uiso 1 1 calc R . .
C37 C -0.0158(2) 1.11815(17) 0.30561(10) 0.0505(5) Uani 1 1 d . . .
C38 C 0.0798(3) 1.09775(18) 0.25794(11) 0.0579(6) Uani 1 1 d . . .
H38 H 0.1198 1.0297 0.2514 0.069 Uiso 1 1 calc R . .
C39 C 0.0608(2) 1.26345(18) 0.23403(12) 0.0571(6) Uani 1 1 d . . .
H39 H 0.0833 1.3174 0.2088 0.068 Uiso 1 1 calc R . .
C40 C -0.0294(3) 1.28512(19) 0.28261(13) 0.0725(7) Uani 1 1 d . . .
H40 H -0.0656 1.3543 0.2904 0.087 Uiso 1 1 calc R . .
C41 C -0.1273(2) 0.56987(14) 0.20629(9) 0.0376(4) Uani 1 1 d . . .
H41A H -0.2183 0.5752 0.2262 0.045 Uiso 1 1 calc R . .
H41B H -0.0503 0.5529 0.2426 0.045 Uiso 1 1 calc R . .
C42 C -0.14784(19) 0.47936(14) 0.14446(9) 0.0339(4) Uani 1 1 d . . .
C43 C -0.0846(2) 0.47909(15) 0.08507(9) 0.0378(4) Uani 1 1 d . . .
H43 H -0.0323 0.5422 0.0806 0.045 Uiso 1 1 calc R . .
C44 C -0.1683(2) 0.30836(16) 0.04319(10) 0.0426(5) Uani 1 1 d . . .
H44 H -0.1747 0.2447 0.0092 0.051 Uiso 1 1 calc R . .
C45 C -0.2364(2) 0.30862(15) 0.10048(11) 0.0476(5) Uani 1 1 d . . .
H45 H -0.2922 0.2463 0.1036 0.057 Uiso 1 1 calc R . .
C46 C -0.2127(2) 0.71417(14) 0.14922(9) 0.0370(4) Uani 1 1 d . . .
H46A H -0.2871 0.7326 0.1792 0.044 Uiso 1 1 calc R . .
H46B H -0.2563 0.6578 0.1095 0.044 Uiso 1 1 calc R . .
C47 C -0.1682(2) 0.81116(14) 0.12200(9) 0.0370(4) Uani 1 1 d . . .
C48 C -0.0813(2) 0.80316(16) 0.07012(10) 0.0460(5) Uani 1 1 d . . .
H48 H -0.0499 0.7349 0.0527 0.055 Uiso 1 1 calc R . .
C49 C -0.0902(2) 0.97933(17) 0.06936(11) 0.0520(5) Uani 1 1 d . . .
H49 H -0.0662 1.0412 0.0515 0.062 Uiso 1 1 calc R . .
C50 C -0.1756(2) 0.98864(16) 0.12087(11) 0.0514(5) Uani 1 1 d . . .
H50 H -0.2069 1.0571 0.1380 0.062 Uiso 1 1 calc R . .
C51 C -0.0383(3) 0.85900(17) 0.37171(10) 0.0564(6) Uani 1 1 d . . .
H51A H -0.1061 0.8799 0.4049 0.068 Uiso 1 1 calc R . .
H51B H 0.0360 0.8166 0.3941 0.068 Uiso 1 1 calc R . .
C52 C -0.1227(2) 0.78864(16) 0.30538(9) 0.0460(5) Uani 1 1 d . . .
H52B H -0.1697 0.7256 0.3181 0.055 Uiso 1 1 calc R . .
H52C H -0.2000 0.8297 0.2839 0.055 Uiso 1 1 calc R . .
C53 C -0.0238(2) 0.75100(15) 0.25224(9) 0.0385(4) Uani 1 1 d . . .
H53C H 0.0145 0.8147 0.2366 0.046 Uiso 1 1 calc R . .
H53A H 0.0601 0.7190 0.2765 0.046 Uiso 1 1 calc R . .

loop_
_atom_site_aniso_label
_atom_site_aniso_U_11
_atom_site_aniso_U_22
_atom_site_aniso_U_33
_atom_site_aniso_U_23
_atom_site_aniso_U_13
_atom_site_aniso_U_12
N1 0.0625(11) 0.0440(10) 0.0300(8) 0.0113(7) 0.0047(8) 0.0212(8)
N2 0.0368(8) 0.0327(8) 0.0302(7) 0.0103(6) 0.0051(6) 0.0080(6)
N3 0.111(2) 0.0826(16) 0.0484(12) -0.0005(11) -0.0086(12) 0.0060(14)
N4 0.0651(12) 0.0519(11) 0.0505(10) 0.0224(9) 0.0186(9) 0.0138(9)
N5 0.0541(11) 0.0360(9) 0.0578(10) 0.0133(8) 0.0216(9) 0.0136(8)
N6 0.0507(10) 0.0392(9) 0.0404(9) 0.0134(7) 0.0139(8) 0.0043(7)
N7 0.0752(19) 0.172(3) 0.147(3) 0.100(3) -0.0122(19) -0.003(2)
N8 0.0592(11) 0.0471(10) 0.0579(11) 0.0119(9) 0.0212(9) 0.0088(9)
N9 0.0520(10) 0.0419(9) 0.0403(9) 0.0139(7) 0.0091(8) 0.0065(8)
N10 0.0696(12) 0.0411(10) 0.0442(9) 0.0055(8) 0.0236(9) 0.0106(8)
C1 0.0770(16) 0.0529(13) 0.0345(10) 0.0167(10) 0.0033(10) 0.0214(12)
C2 0.0723(15) 0.0491(13) 0.0385(11) 0.0157(10) -0.0017(11) 0.0218(11)
C3 0.079(2) 0.097(2) 0.0722(17) 0.0339(16) 0.0055(15) 0.0100(17)
C4 0.106(3) 0.114(3) 0.167(4) 0.101(3) -0.075(3) -0.036(2)
C5 0.151(4) 0.086(2) 0.096(3) 0.021(2) -0.050(3) -0.017(2)
C6 0.0569(13) 0.0511(13) 0.0431(11) 0.0127(10) 0.0120(10) 0.0163(10)
C7 0.0430(11) 0.0464(11) 0.0367(10) 0.0128(9) 0.0035(9) 0.0095(9)
C8 0.0550(13) 0.0419(11) 0.0490(12) 0.0160(10) 0.0132(10) 0.0089(10)
C9 0.0569(14) 0.0407(12) 0.0704(14) 0.0082(11) 0.0218(12) 0.0067(10)
C10 0.0693(15) 0.0438(13) 0.0711(15) 0.0238(12) 0.0202(13) 0.0132(11)
C11 0.0462(11) 0.0357(10) 0.0314(9) 0.0072(8) 0.0097(8) 0.0093(8)
C12 0.0349(10) 0.0306(9) 0.0340(9) 0.0056(8) 0.0047(8) 0.0045(8)
C13 0.0405(11) 0.0341(10) 0.0396(10) 0.0103(8) 0.0067(8) 0.0081(8)
C14 0.0568(13) 0.0393(11) 0.0483(12) 0.0185(9) 0.0064(10) 0.0053(10)
C15 0.0664(15) 0.0346(11) 0.0699(15) 0.0191(11) 0.0203(12) 0.0180(10)
C16 0.0340(10) 0.0400(10) 0.0333(9) 0.0132(8) 0.0067(8) 0.0081(8)
C17 0.0353(10) 0.0370(10) 0.0303(9) 0.0114(8) 0.0035(8) 0.0068(8)
C18 0.0586(13) 0.0389(11) 0.0396(10) 0.0127(9) 0.0198(10) 0.0048(9)
C19 0.0590(13) 0.0367(11) 0.0435(11) 0.0070(9) 0.0120(10) 0.0103(9)
C20 0.0617(14) 0.0348(11) 0.0500(12) 0.0138(9) 0.0149(10) 0.0029(9)
C21 0.0697(14) 0.0484(12) 0.0339(10) 0.0138(9) 0.0159(10) 0.0245(10)
C22 0.0488(12) 0.0461(11) 0.0373(10) 0.0171(9) 0.0129(9) 0.0203(9)
C23 0.0347(10) 0.0415(10) 0.0318(9) 0.0109(8) 0.0043(8) 0.0124(8)
N31 0.0661(12) 0.0439(10) 0.0344(8) 0.0041(7) 0.0131(8) -0.0071(9)
N32 0.0360(8) 0.0349(8) 0.0300(7) 0.0050(6) 0.0063(6) 0.0049(6)
C33 0.0726(17) 0.0750(16) 0.0360(11) 0.0086(11) -0.0065(11) 0.0025(13)
N34 0.1047(17) 0.0470(11) 0.0618(12) 0.0046(10) 0.0396(12) 0.0092(11)
N35 0.0513(10) 0.0371(9) 0.0484(9) 0.0109(8) 0.0178(8) 0.0042(7)
N36 0.0520(10) 0.0412(9) 0.0454(9) 0.0092(8) 0.0160(8) 0.0128(8)
C35 0.173(4) 0.071(2) 0.0469(16) 0.0268(15) -0.030(2) -0.021(2)
N38 0.0616(12) 0.0578(12) 0.0607(11) 0.0212(10) 0.0216(9) 0.0079(9)
N39 0.0465(10) 0.0432(9) 0.0348(8) 0.0047(7) 0.0069(7) 0.0038(8)
N40 0.0720(13) 0.0476(11) 0.0502(10) 0.0125(9) 0.0260(9) 0.0089(9)
C31 0.0849(18) 0.0583(14) 0.0404(11) -0.0042(11) 0.0158(12) -0.0145(13)
C32 0.0886(18) 0.0527(13) 0.0304(10) 0.0054(10) -0.0040(11) -0.0180(13)
N33 0.142(2) 0.0838(17) 0.0380(11) 0.0224(11) -0.0063(13) -0.0230(16)
C34 0.129(3) 0.0591(17) 0.0671(18) 0.0010(15) -0.0385(18) 0.0038(17)
N37 0.0888(17) 0.0865(16) 0.0562(13) 0.0052(11) -0.0170(12) 0.0135(13)
C36 0.0689(16) 0.0549(14) 0.0655(14) 0.0095(12) 0.0281(12) 0.0016(12)
C37 0.0621(14) 0.0466(13) 0.0423(11) 0.0007(10) 0.0156(10) 0.0000(10)
C38 0.0730(16) 0.0470(13) 0.0601(14) 0.0126(11) 0.0264(12) 0.0077(11)
C39 0.0639(15) 0.0536(14) 0.0579(13) 0.0179(11) 0.0137(12) 0.0043(11)
C40 0.105(2) 0.0464(14) 0.0740(16) 0.0127(13) 0.0343(16) 0.0161(13)
C41 0.0420(11) 0.0408(10) 0.0318(9) 0.0077(8) 0.0096(8) 0.0054(8)
C42 0.0343(10) 0.0345(10) 0.0353(9) 0.0109(8) 0.0067(8) 0.0090(8)
C43 0.0395(11) 0.0377(10) 0.0363(10) 0.0061(8) 0.0069(8) 0.0028(8)
C44 0.0450(12) 0.0386(11) 0.0427(11) 0.0027(9) 0.0067(9) 0.0064(9)
C45 0.0532(13) 0.0346(11) 0.0575(13) 0.0093(10) 0.0166(10) -0.0002(9)
C46 0.0367(10) 0.0403(10) 0.0348(9) 0.0065(8) 0.0074(8) 0.0054(8)
C47 0.0391(11) 0.0381(10) 0.0332(9) 0.0039(8) 0.0057(8) 0.0077(8)
C48 0.0575(13) 0.0402(11) 0.0439(11) 0.0067(9) 0.0186(10) 0.0096(9)
C49 0.0687(15) 0.0438(12) 0.0488(12) 0.0170(10) 0.0163(11) 0.0047(11)
C50 0.0660(14) 0.0387(11) 0.0530(12) 0.0119(10) 0.0141(11) 0.0150(10)
C51 0.0793(16) 0.0526(13) 0.0380(11) 0.0012(10) 0.0230(11) -0.0101(11)
C52 0.0533(13) 0.0440(11) 0.0406(10) -0.0013(9) 0.0183(10) -0.0031(9)
C53 0.0395(11) 0.0412(11) 0.0339(9) 0.0031(8) 0.0075(8) 0.0015(8)

loop_
_atom_type_symbol
_atom_type_description
_atom_type_scat_dispersion_real
_atom_type_scat_dispersion_imag
_atom_type_scat_source
C C 0.0033 0.0016 'International Tables Vol C Tables 4.2.6.8 and 6.1.1.4'
H H 0.0000 0.0000 'International Tables Vol C Tables 4.2.6.8 and 6.1.1.4'
N N 0.0061 0.0033 'International Tables Vol C Tables 4.2.6.8 and 6.1.1.4'

loop_
_geom_angle_atom_site_label_1
_geom_angle_atom_site_label_2
_geom_angle_atom_site_label_3
_geom_angle
_geom_angle_site_symmetry_1
_geom_angle_site_symmetry_3
_geom_angle_publ_flag
C6 N1 C21 111.10(16) . . ?
C6 N1 C1 109.75(15) . . ?
C21 N1 C1 109.90(14) . . ?
C11 N2 C16 110.35(14) . . ?
C11 N2 C23 112.10(13) . . ?
C16 N2 C23 112.71(13) . . ?
C2 N3 C5 115.0(3) . . ?
C7 N4 C10 115.91(17) . . ?
C15 N5 C12 115.97(16) . . ?
C17 N6 C20 115.97(15) . . ?
C4 N7 C3 116.2(3) . . ?
C9 N8 C8 115.50(17) . . ?
C14 N9 C13 115.90(16) . . ?
C19 N10 C18 115.76(16) . . ?
N1 C1 C2 112.49(17) . . ?
N3 C2 C3 120.6(3) . . ?
N3 C2 C1 118.1(2) . . ?
C3 C2 C1 121.3(2) . . ?
N7 C3 C2 123.2(3) . . ?
N7 C4 C5 120.3(3) . . ?
N3 C5 C4 124.6(3) . . ?
N1 C6 C7 112.27(16) . . ?
N4 C7 C8 120.28(18) . . ?
N4 C7 C6 118.61(16) . . ?
C8 C7 C6 121.10(17) . . ?
N8 C8 C7 123.54(18) . . ?
N8 C9 C10 121.5(2) . . ?
N4 C10 C9 123.1(2) . . ?
N2 C11 C12 114.38(14) . . ?
N5 C12 C13 120.80(16) . . ?
N5 C12 C11 115.04(15) . . ?
C13 C12 C11 124.06(16) . . ?
N9 C13 C12 122.82(17) . . ?
N9 C14 C15 121.59(18) . . ?
N5 C15 C14 122.82(19) . . ?
N2 C16 C17 111.64(14) . . ?
N6 C17 C18 120.86(16) . . ?
N6 C17 C16 118.60(15) . . ?
C18 C17 C16 120.54(16) . . ?
N10 C18 C17 123.08(17) . . ?
N10 C19 C20 121.63(18) . . ?
N6 C20 C19 122.68(18) . . ?
N1 C21 C22 114.01(15) . . ?
C21 C22 C23 112.81(16) . . ?
N2 C23 C22 116.87(14) . . ?
C31 N31 C51 110.76(16) . . ?
C31 N31 C36 108.79(17) . . ?
C51 N31 C36 110.74(17) . . ?
C41 N32 C46 110.97(14) . . ?
C41 N32 C53 112.32(13) . . ?
C46 N32 C53 112.13(14) . . ?
N37 C33 C32 124.7(2) . . ?
C40 N34 C37 116.06(19) . . ?
C45 N35 C42 116.67(15) . . ?
C47 N36 C50 116.24(16) . . ?
N33 C35 C34 123.2(3) . . ?
C39 N38 C38 115.63(19) . . ?
C44 N39 C43 115.80(15) . . ?
C48 N40 C49 115.46(17) . . ?
N31 C31 C32 111.31(18) . . ?
N33 C32 C33 120.6(3) . . ?
N33 C32 C31 118.6(2) . . ?
C33 C32 C31 120.7(2) . . ?
C32 N33 C35 114.8(3) . . ?
N37 C34 C35 121.2(3) . . ?
C33 N37 C34 115.2(3) . . ?
N31 C36 C37 113.26(18) . . ?
N34 C37 C38 120.6(2) . . ?
N34 C37 C36 116.34(19) . . ?
C38 C37 C36 122.9(2) . . ?
N38 C38 C37 122.7(2) . . ?
N38 C39 C40 121.9(2) . . ?
N34 C40 C39 123.0(2) . . ?
N32 C41 C42 113.91(14) . . ?
N35 C42 C43 120.41(16) . . ?
N35 C42 C41 115.18(14) . . ?
C43 C42 C41 124.31(16) . . ?
N39 C43 C42 122.79(17) . . ?
N39 C44 C45 122.11(18) . . ?
N35 C45 C44 122.12(18) . . ?
N32 C46 C47 111.39(15) . . ?
N36 C47 C48 120.78(17) . . ?
N36 C47 C46 118.39(15) . . ?
C48 C47 C46 120.82(16) . . ?
N40 C48 C47 123.07(18) . . ?
N40 C49 C50 122.15(19) . . ?
N36 C50 C49 122.29(19) . . ?
N31 C51 C52 113.28(16) . . ?
C53 C52 C51 111.79(16) . . ?
N32 C53 C52 117.08(14) . . ?

loop_
_geom_bond_atom_site_label_1
_geom_bond_atom_site_label_2
_geom_bond_distance
_geom_bond_site_symmetry_2
_geom_bond_publ_flag
N1 C6 1.469(3) . ?
N1 C21 1.470(2) . ?
N1 C1 1.474(2) . ?
N2 C11 1.460(2) . ?
N2 C16 1.470(2) . ?
N2 C23 1.471(2) . ?
N3 C2 1.315(3) . ?
N3 C5 1.333(4) . ?
N4 C7 1.332(2) . ?
N4 C10 1.334(3) . ?
N5 C15 1.335(2) . ?
N5 C12 1.342(2) . ?
N6 C17 1.334(2) . ?
N6 C20 1.341(2) . ?
N7 C4 1.312(5) . ?
N7 C3 1.323(4) . ?
N8 C9 1.325(3) . ?
N8 C8 1.328(2) . ?
N9 C14 1.331(2) . ?
N9 C13 1.336(2) . ?
N10 C19 1.331(2) . ?
N10 C18 1.333(2) . ?
C1 C2 1.494(3) . ?
C2 C3 1.377(3) . ?
C4 C5 1.352(5) . ?
C6 C7 1.499(3) . ?
C7 C8 1.386(3) . ?
C9 C10 1.371(3) . ?
C11 C12 1.505(2) . ?
C12 C13 1.387(2) . ?
C14 C15 1.377(3) . ?
C16 C17 1.499(2) . ?
C17 C18 1.387(2) . ?
C19 C20 1.377(3) . ?
C21 C22 1.521(2) . ?
C22 C23 1.532(2) . ?
N31 C31 1.460(3) . ?
N31 C51 1.466(2) . ?
N31 C36 1.475(3) . ?
N32 C41 1.456(2) . ?
N32 C46 1.468(2) . ?
N32 C53 1.473(2) . ?
C33 N37 1.322(3) . ?
C33 C32 1.390(3) . ?
N34 C40 1.322(3) . ?
N34 C37 1.331(3) . ?
N35 C45 1.330(2) . ?
N35 C42 1.338(2) . ?
N36 C47 1.330(2) . ?
N36 C50 1.337(2) . ?
C35 N33 1.374(4) . ?
C35 C34 1.375(4) . ?
N38 C39 1.322(3) . ?
N38 C38 1.330(3) . ?
N39 C44 1.324(2) . ?
N39 C43 1.335(2) . ?
N40 C48 1.329(2) . ?
N40 C49 1.329(3) . ?
C31 C32 1.510(3) . ?
C32 N33 1.322(3) . ?
C34 N37 1.330(3) . ?
C36 C37 1.506(3) . ?
C37 C38 1.393(3) . ?
C39 C40 1.370(3) . ?
C41 C42 1.507(2) . ?
C42 C43 1.389(2) . ?
C44 C45 1.378(3) . ?
C46 C47 1.498(2) . ?
C47 C48 1.394(3) . ?
C49 C50 1.378(3) . ?
C51 C52 1.535(3) . ?
C52 C53 1.528(2) . ?
